data_7249987
loop_
_publ_author_name
'Shen, Xin'
'Qi, Jun-Chao'
'Peng, Hang'
'Xia, Zhang-Tian'
'Bai, Yong-Ju'
'Chen, Hui-Ping'
'Wang, Zhen-Yu'
'Yang, Tian-En'
'Qin, Yan'
'Liao, Wei-Qiang'

_publ_section_title
;
 A photoluminescent second-order nonlinear optical molecular crystal with
 cold crystallization
;
_journal_issue 10
_journal_name_full CrystEngComm
_journal_page_first 1381
_journal_page_last 1385
_journal_paper_doi 10.1039/D4CE01322K
_journal_volume 27
_journal_year 2025
_chemical_absolute_configuration ad
_chemical_formula_moiety 'C20 H20 Br2 N2 O2'
_chemical_formula_sum 'C20 H20 Br2 N2 O2'
_chemical_formula_weight 480.20
_space_group_crystal_system orthorhombic
_space_group_IT_number 18
_space_group_name_Hall 'P 2 2ab'
_space_group_name_H-M_alt 'P 21 21 2'
_atom_sites_solution_hydrogens geom
_audit_creation_date 2024-09-11
_audit_creation_method
;
Olex2 1.5
(compiled 2024.02.16 svn.r378c4104 for OlexSys, GUI svn.r6928)
;
_audit_update_record
;
2024-10-07 deposited with the CCDC.	2025-02-18 downloaded from the CCDC.
;
_cell_angle_alpha 90
_cell_angle_beta 90
_cell_angle_gamma 90
_cell_formula_units_Z 2
_cell_length_a 5.9191(3)
_cell_length_b 19.0670(7)
_cell_length_c 9.0123(5)
_cell_measurement_reflns_used 2369
_cell_measurement_temperature 298.01(10)
_cell_measurement_theta_max 71.6240
_cell_measurement_theta_min 4.6250
_cell_volume 1017.12(9)
_computing_cell_refinement 'CrysAlisPro 1.171.43.129a (Rigaku OD, 2024)'
_computing_data_collection 'CrysAlisPro system (CCD 43.129a 64-bit (release 29-06-2024))'
_computing_data_reduction 'CrysAlisPro 1.171.43.129a (Rigaku OD, 2024)'
_computing_molecular_graphics 'Olex2 1.5 (Dolomanov et al., 2009)'
_computing_publication_material 'Olex2 1.5 (Dolomanov et al., 2009)'
_computing_structure_refinement 'SHELXL 2018/3 (Sheldrick, 2015)'
_computing_structure_solution 'SHELXT 2018/2 (Sheldrick, 2018)'
_diffrn_ambient_environment air
_diffrn_ambient_temperature 298.01(10)
_diffrn_detector 'Hybrid Pixel Array Detector'
_diffrn_detector_area_resol_mean 10.0000
_diffrn_detector_type 'HyPix-Arc 150'
_diffrn_measured_fraction_theta_full 0.966
_diffrn_measured_fraction_theta_max 0.929
_diffrn_measurement_details
;
List of Runs (angles in degrees, time in seconds):

  # Type    Start    End  Width  t~exp~   \w     \q     \k     \f   Frames
#--------------------------------------------------------------------------
  1  \w     58.00  92.00   0.50    0.05    --   75.18 167.00  95.00   68
  2  \w     69.00 110.00   0.50    0.05    --   60.54  30.00 -90.00   82
  3  \w     11.00  38.00   0.50    0.05    --   60.54 -30.00   0.00   54
  4  \w     11.00  37.00   0.50    0.05    --   60.54 -30.00 -90.00   52
  5  \w     11.00  36.00   0.50    0.05    --   60.54 -30.00-180.00   50
  6  \w     37.00  80.00   0.50    0.05    --   75.18 -94.00-120.00   86
  7  \w     66.00  91.00   0.50    0.05    --   60.54-167.00  75.00   50
  8  \w     34.00  78.00   0.50    0.05    --   75.18-115.00-138.00   88
  9  \w     47.00  73.00   0.50    0.05    --   60.54-115.00-138.00   52
 10  \w   -117.00 -75.00   0.50    0.05    --  -75.50-125.00  90.00   84
 11  \w   -114.00 -89.00   0.50    0.05    --  -74.13-125.00 150.00   50
 12  \w    -87.00 -61.00   0.50    0.05    --  -74.13-167.00  75.00   52
 13  \w   -118.00 -79.00   0.50    0.05    --  -74.13-125.00  30.00   78
 14  \w   -108.00 -82.00   0.50    0.05    --  -74.13-125.00 -60.00   52
 15  \w   -101.00 -73.00   0.50    0.05    --  -74.13-125.00-150.00   56
 16  \w   -106.00 -81.00   0.50    0.05    --  -74.13 -30.00  90.00   50
 17  \w   -119.00 -94.00   0.50    0.05    --  -74.13 -30.00  30.00   50
 18  \w    -51.00 -26.00   0.50    0.05    --  -60.72 115.00 -49.00   50
 19  \w    -84.00 -38.00   0.50    0.05    --  -60.72 167.00  95.00   92
;
_diffrn_measurement_device 'four-circle diffractometer'
_diffrn_measurement_device_type 'XtaLAB Synergy R, DW system, HyPix-Arc 150'
_diffrn_measurement_method '\w scans'
_diffrn_orient_matrix_type 'CrysAlisPro convention (1999,Acta A55,543-557)'
_diffrn_orient_matrix_UB_11 0.0196786000
_diffrn_orient_matrix_UB_12 0.0710847000
_diffrn_orient_matrix_UB_13 0.0801410000
_diffrn_orient_matrix_UB_21 0.2559404000
_diffrn_orient_matrix_UB_22 -0.0115454000
_diffrn_orient_matrix_UB_23 0.0186033000
_diffrn_orient_matrix_UB_31 0.0424617000
_diffrn_orient_matrix_UB_32 0.0366691000
_diffrn_orient_matrix_UB_33 -0.1498627000
_diffrn_radiation_monochromator mirror
_diffrn_radiation_probe x-ray
_diffrn_radiation_type 'Cu K\a'
_diffrn_radiation_wavelength 1.54184
_diffrn_reflns_av_R_equivalents 0.0774
_diffrn_reflns_av_unetI/netI 0.0663
_diffrn_reflns_Laue_measured_fraction_full 0.966
_diffrn_reflns_Laue_measured_fraction_max 0.929
_diffrn_reflns_limit_h_max 6
_diffrn_reflns_limit_h_min -7
_diffrn_reflns_limit_k_max 22
_diffrn_reflns_limit_k_min -23
_diffrn_reflns_limit_l_max 9
_diffrn_reflns_limit_l_min -10
_diffrn_reflns_number 4211
_diffrn_reflns_point_group_measured_fraction_full 0.903
_diffrn_reflns_point_group_measured_fraction_max 0.858
_diffrn_reflns_theta_full 67.684
_diffrn_reflns_theta_max 71.937
_diffrn_reflns_theta_min 4.638
_diffrn_source 'Rotating-anode X-ray tube'
_diffrn_source_type 'Rigaku (Cu) X-ray Source'
_exptl_absorpt_coefficient_mu 5.184
_exptl_absorpt_correction_T_max 1.00000
_exptl_absorpt_correction_T_min 0.20903
_exptl_absorpt_correction_type multi-scan
_exptl_absorpt_process_details
;
CrysAlisPro 1.171.43.129a (Rigaku Oxford Diffraction, 2024)
Empirical absorption correction using spherical harmonics,
implemented in SCALE3 ABSPACK scaling algorithm.
;
_exptl_crystal_colour 'clear yellowish yellow'
_exptl_crystal_colour_lustre clear
_exptl_crystal_colour_modifier yellowish
_exptl_crystal_colour_primary yellow
_exptl_crystal_density_diffrn 1.568
_exptl_crystal_description block
_exptl_crystal_F_000 480
_exptl_crystal_size_max 0.3
_exptl_crystal_size_mid 0.1
_exptl_crystal_size_min 0.1
_refine_diff_density_max 0.681
_refine_diff_density_min -1.020
_refine_diff_density_rms 0.118
_refine_ls_abs_structure_details
;
 Flack x determined using 349 quotients [(I+)-(I-)]/[(I+)+(I-)]
 (Parsons, Flack and Wagner, Acta Cryst. B69 (2013) 249-259).
;
_refine_ls_abs_structure_Flack -0.01(8)
_refine_ls_extinction_method none
_refine_ls_goodness_of_fit_ref 1.154
_refine_ls_hydrogen_treatment constr
_refine_ls_matrix_type full
_refine_ls_number_parameters 107
_refine_ls_number_reflns 1721
_refine_ls_number_restraints 0
_refine_ls_restrained_S_all 1.154
_refine_ls_R_factor_all 0.0936
_refine_ls_R_factor_gt 0.0730
_refine_ls_shift/su_max 0.000
_refine_ls_shift/su_mean 0.000
_refine_ls_structure_factor_coef Fsqd
_refine_ls_weighting_details 'w=1/[\s^2^(Fo^2^)+(0.0200P)^2^+4.0000P] where P=(Fo^2^+2Fc^2^)/3'
_refine_ls_weighting_scheme calc
_refine_ls_wR_factor_gt 0.1547
_refine_ls_wR_factor_ref 0.1621
_reflns_Friedel_coverage 0.545
_reflns_Friedel_fraction_full 0.810
_reflns_Friedel_fraction_max 0.752
_reflns_number_gt 1272
_reflns_number_total 1721
_reflns_threshold_expression 'I > 2\s(I)'
_cod_data_source_file d4ce01322k2.cif
_cod_data_source_block SS-C20H20Br2N2O2-298K
_cod_depositor_comments 'Adding full bibliography for 7249987--7249989.cif.'
_cod_database_code 7249987
_shelx_shelxl_version_number 2018/3
_chemical_oxdiff_formula 'C H O N F'
_shelx_space_group_comment
;
The symmetry employed for this shelxl refinement is uniquely defined
by the following loop, which should always be used as a source of
symmetry information in preference to the above space-group names.
They are only intended as comments.
;
_olex2_refinement_description
;
1. Fixed Uiso
 At 1.2 times of:
  All C(H) groups, All C(H,H) groups
 At 1.5 times of:
  All O(H) groups
2.a Ternary CH refined with riding coordinates:
 C8(H8)
2.b Secondary CH2 refined with riding coordinates:
 C9(H9A,H9B), C10(H10A,H10B)
2.c Aromatic/amide H refined with riding coordinates:
 C7(H7), C5(H5), C4(H4), C2(H2)
2.d Fitted hexagon refined as free rotating group:
 C1(C6,C5,C4,C3,C2)
2.e Idealised tetrahedral OH refined as rotating group:
 O1(H1)
;
_olex2_submission_special_instructions 'No special instructions were received'
_oxdiff_exptl_absorpt_empirical_details
;
Empirical correction (ABSPACK) includes:
- Absorption correction using spherical harmonics
- Frame scaling
;
_oxdiff_exptl_absorpt_empirical_full_max 8.653
_oxdiff_exptl_absorpt_empirical_full_min 0.107

loop_
_space_group_symop_operation_xyz
'x, y, z'
'-x, -y, z'
'-x+1/2, y+1/2, -z'
'x+1/2, -y+1/2, -z'

loop_
_atom_site_label
_atom_site_type_symbol
_atom_site_fract_x
_atom_site_fract_y
_atom_site_fract_z
_atom_site_U_iso_or_equiv
_atom_site_adp_type
_atom_site_occupancy
_atom_site_site_symmetry_order
_atom_site_calc_flag
_atom_site_refinement_flags_posn
_atom_site_refinement_flags_adp
_atom_site_refinement_flags_occupancy
_atom_site_disorder_assembly
_atom_site_disorder_group
Br1 Br 0.5107(3) 0.21182(8) 0.82910(14) 0.0866(6) Uani 1 1 d . . . . .
N1 N 0.3775(17) 0.4336(4) 0.2911(11) 0.058(3) Uani 1 1 d . . . . .
O1 O 0.0221(19) 0.4238(5) 0.4597(11) 0.082(3) Uani 1 1 d . . . . .
H1 H 0.098468 0.435862 0.388253 0.124 Uiso 1 1 calc R U . . .
C7 C 0.470(2) 0.3877(5) 0.3742(11) 0.054(3) Uani 1 1 d . . . . .
H7 H 0.617518 0.373667 0.353408 0.065 Uiso 1 1 calc R U . . .
C1 C 0.3531(12) 0.3561(3) 0.5011(7) 0.049(3) Uani 1 1 d G . . . .
C6 C 0.1375(12) 0.3780(3) 0.5409(8) 0.056(3) Uani 1 1 d G . . . .
C5 C 0.0338(10) 0.3502(4) 0.6661(9) 0.061(3) Uani 1 1 d G . . . .
H5 H -0.110471 0.364840 0.692696 0.074 Uiso 1 1 calc R U . . .
C4 C 0.1456(13) 0.3004(4) 0.7515(7) 0.068(3) Uani 1 1 d G . . . .
H4 H 0.076198 0.281733 0.835249 0.081 Uiso 1 1 calc R U . . .
C3 C 0.3612(13) 0.2784(3) 0.7117(7) 0.058(3) Uani 1 1 d G . . . .
C2 C 0.4650(10) 0.3063(3) 0.5865(8) 0.051(3) Uani 1 1 d G . . . .
H2 H 0.609235 0.291602 0.559920 0.062 Uiso 1 1 calc R U . . .
C8 C 0.507(3) 0.4599(5) 0.1633(12) 0.063(3) Uani 1 1 d . . . . .
H8 H 0.665036 0.445006 0.171197 0.075 Uiso 1 1 calc R U . . .
C9 C 0.402(3) 0.4299(7) 0.0239(15) 0.090(5) Uani 1 1 d . . . . .
H9A H 0.241400 0.439723 0.023480 0.108 Uiso 1 1 calc R U . . .
H9B H 0.421621 0.379345 0.023261 0.108 Uiso 1 1 calc R U . . .
C10 C 0.511(5) 0.4612(7) -0.1162(14) 0.110(6) Uani 1 1 d . . . . .
H10A H 0.669147 0.448329 -0.119890 0.132 Uiso 1 1 calc R U . . .
H10B H 0.437286 0.442172 -0.203575 0.132 Uiso 1 1 calc R U . . .

loop_
_atom_site_aniso_label
_atom_site_aniso_U_11
_atom_site_aniso_U_22
_atom_site_aniso_U_33
_atom_site_aniso_U_23
_atom_site_aniso_U_13
_atom_site_aniso_U_12
Br1 0.1027(12) 0.0968(10) 0.0603(9) 0.0135(7) -0.0111(11) 0.0124(11)
N1 0.060(6) 0.049(5) 0.063(7) 0.008(4) -0.003(5) -0.004(4)
O1 0.057(6) 0.078(5) 0.112(7) 0.014(5) -0.001(7) 0.016(6)
C7 0.045(7) 0.056(5) 0.061(7) -0.012(5) -0.004(6) -0.019(6)
C1 0.046(6) 0.048(5) 0.054(8) -0.007(5) -0.006(6) -0.004(5)
C6 0.047(7) 0.047(6) 0.074(9) -0.010(6) -0.002(6) 0.001(5)
C5 0.047(7) 0.067(6) 0.070(7) -0.017(6) 0.010(8) -0.005(6)
C4 0.074(9) 0.081(9) 0.048(7) -0.017(7) 0.006(7) -0.013(7)
C3 0.059(7) 0.062(6) 0.051(8) -0.022(6) 0.001(6) -0.004(6)
C2 0.048(6) 0.055(5) 0.052(6) -0.016(4) -0.003(6) -0.003(5)
C8 0.062(7) 0.053(5) 0.073(7) 0.001(5) -0.001(11) -0.017(6)
C9 0.130(16) 0.063(7) 0.076(10) -0.011(7) 0.000(10) -0.034(8)
C10 0.167(16) 0.097(9) 0.066(8) -0.014(7) 0.001(14) -0.053(15)

loop_
_atom_type_symbol
_atom_type_description
_atom_type_scat_dispersion_real
_atom_type_scat_dispersion_imag
_atom_type_scat_source
C C 0.0181 0.0091 'International Tables Vol C Tables 4.2.6.8 and 6.1.1.4'
H H 0.0000 0.0000 'International Tables Vol C Tables 4.2.6.8 and 6.1.1.4'
Br Br -0.6763 1.2805 'International Tables Vol C Tables 4.2.6.8 and 6.1.1.4'
N N 0.0311 0.0180 'International Tables Vol C Tables 4.2.6.8 and 6.1.1.4'
O O 0.0492 0.0322 'International Tables Vol C Tables 4.2.6.8 and 6.1.1.4'

loop_
_geom_angle_atom_site_label_1
_geom_angle_atom_site_label_2
_geom_angle_atom_site_label_3
_geom_angle
_geom_angle_site_symmetry_1
_geom_angle_site_symmetry_3
_geom_angle_publ_flag
C7 N1 C8 117.9(11) . . ?
C6 O1 H1 109.5 . . ?
N1 C7 H7 118.8 . . ?
N1 C7 C1 122.4(11) . . ?
C1 C7 H7 118.8 . . ?
C6 C1 C7 120.8(7) . . ?
C6 C1 C2 120.0 . . ?
C2 C1 C7 119.1(7) . . ?
O1 C6 C1 121.9(7) . . ?
O1 C6 C5 118.1(7) . . ?
C5 C6 C1 120.0 . . ?
C6 C5 H5 120.0 . . ?
C6 C5 C4 120.0 . . ?
C4 C5 H5 120.0 . . ?
C5 C4 H4 120.0 . . ?
C3 C4 C5 120.0 . . ?
C3 C4 H4 120.0 . . ?
C4 C3 Br1 119.4(4) . . ?
C4 C3 C2 120.0 . . ?
C2 C3 Br1 120.5(4) . . ?
C1 C2 H2 120.0 . . ?
C3 C2 C1 120.0 . . ?
C3 C2 H2 120.0 . . ?
N1 C8 C8 108.2(10) . 2_665 ?
N1 C8 H8 110.0 . . ?
N1 C8 C9 107.9(10) . . ?
C8 C8 H8 110.0 2_665 . ?
C9 C8 C8 110.8(9) . 2_665 ?
C9 C8 H8 110.0 . . ?
C8 C9 H9A 109.4 . . ?
C8 C9 H9B 109.4 . . ?
C8 C9 C10 111.3(11) . . ?
H9A C9 H9B 108.0 . . ?
C10 C9 H9A 109.4 . . ?
C10 C9 H9B 109.4 . . ?
C9 C10 H10A 109.5 . . ?
C9 C10 H10B 109.5 . . ?
C10 C10 C9 110.6(16) 2_665 . ?
C10 C10 H10A 109.5 2_665 . ?
C10 C10 H10B 109.5 2_665 . ?
H10A C10 H10B 108.1 . . ?

loop_
_geom_bond_atom_site_label_1
_geom_bond_atom_site_label_2
_geom_bond_distance
_geom_bond_site_symmetry_2
_geom_bond_publ_flag
Br1 C3 1.875(5) . ?
N1 C7 1.277(14) . ?
N1 C8 1.472(14) . ?
O1 H1 0.8200 . ?
O1 C6 1.328(10) . ?
C7 H7 0.9300 . ?
C7 C1 1.467(12) . ?
C1 C6 1.3900 . ?
C1 C2 1.3900 . ?
C6 C5 1.3900 . ?
C5 H5 0.9300 . ?
C5 C4 1.3900 . ?
C4 H4 0.9300 . ?
C4 C3 1.3900 . ?
C3 C2 1.3900 . ?
C2 H2 0.9300 . ?
C8 C8 1.531(19) 2_665 ?
C8 H8 0.9800 . ?
C8 C9 1.514(16) . ?
C9 H9A 0.9700 . ?
C9 H9B 0.9700 . ?
C9 C10 1.54(2) . ?
C10 C10 1.49(3) 2_665 ?
C10 H10A 0.9700 . ?
C10 H10B 0.9700 . ?

loop_
_geom_torsion_atom_site_label_1
_geom_torsion_atom_site_label_2
_geom_torsion_atom_site_label_3
_geom_torsion_atom_site_label_4
_geom_torsion
_geom_torsion_site_symmetry_1
_geom_torsion_site_symmetry_2
_geom_torsion_site_symmetry_3
_geom_torsion_site_symmetry_4
_geom_torsion_publ_flag
Br1 C3 C2 C1 -179.5(5) . . . . ?
N1 C7 C1 C6 -3.4(12) . . . . ?
N1 C7 C1 C2 180.0(8) . . . . ?
N1 C8 C9 C10 173.6(15) . . . . ?
O1 C6 C5 C4 177.9(8) . . . . ?
C7 N1 C8 C8 -132.1(14) . . . 2_665 ?
C7 N1 C8 C9 107.9(12) . . . . ?
C7 C1 C6 O1 5.6(9) . . . . ?
C7 C1 C6 C5 -176.6(7) . . . . ?
C7 C1 C2 C3 176.7(7) . . . . ?
C1 C6 C5 C4 0.0 . . . . ?
C6 C1 C2 C3 0.0 . . . . ?
C6 C5 C4 C3 0.0 . . . . ?
C5 C4 C3 Br1 179.5(5) . . . . ?
C5 C4 C3 C2 0.0 . . . . ?
C4 C3 C2 C1 0.0 . . . . ?
C2 C1 C6 O1 -177.8(9) . . . . ?
C2 C1 C6 C5 0.0 . . . . ?
C8 N1 C7 C1 -177.7(8) . . . . ?
C8 C8 C9 C10 55(2) 2_665 . . . ?
C8 C9 C10 C10 -57(3) . . . 2_665 ?
